data_7233932
loop_
_publ_author_name
'Huiru Jia'
'Betul Kucukoz'
'Yongheng Xing'
'Poulomi Majumdar'
'Caishun Zhang'
'Ahmet Karatay'
'Gul Yaglioglu'
'Ayhan Elmali'
'Jianzhang Zhao'
'Mustafa Hayvali'

_publ_section_title
;
 trans-Bis(alkylphosphine) platinum(ii)-alkynyl complexes showing
 broadband visible light absorption and long-lived triplet excited states
;
_journal_name_full 'Journal of Materials Chemistry C'
_journal_page_first 9720
_journal_page_last 9736
_journal_paper_doi 10.1039/C4TC01675K
_journal_volume 2
_journal_year 2014
_chemical_formula_sum 'C45 H72 B Cl F2 N2 P2 Pt'
_chemical_formula_weight 982.34
_space_group_IT_number 14
_space_group_name_Hall '-P 2ybc'
_space_group_name_H-M_alt 'P 1 21/c 1'
_symmetry_cell_setting monoclinic
_symmetry_space_group_name_H-M 'P 1 21/c 1'
_atom_sites_solution_hydrogens geom
_atom_sites_solution_primary direct
_atom_sites_solution_secondary difmap
_cell_angle_alpha 90.000(2)
_cell_angle_beta 105.757(2)
_cell_angle_gamma 90.000(2)
_cell_formula_units_Z 4
_cell_length_a 10.0654(11)
_cell_length_b 36.749(4)
_cell_length_c 13.9440(15)
_cell_measurement_temperature 173(2)
_cell_volume 4964.0(9)
_computing_cell_refinement 'Bruker SMART'
_computing_data_collection 'Bruker SMART'
_computing_data_reduction 'Bruker SAINT'
_computing_molecular_graphics 'Bruker SHELXTL'
_computing_publication_material 'Bruker SHELXTL'
_computing_structure_refinement 'SHELXL-97 (Sheldrick, 2008)'
_computing_structure_solution 'SHELXS-97 (Sheldrick, 2008)'
_diffrn_ambient_temperature 173(2)
_diffrn_measured_fraction_theta_full 0.994
_diffrn_measured_fraction_theta_max 0.994
_diffrn_measurement_device_type 'Bruker AXS SMART APEX II CCD'
_diffrn_measurement_method '\w scans'
_diffrn_radiation_monochromator graphite
_diffrn_radiation_source 'fine-focus sealed tube'
_diffrn_radiation_type MoK\a
_diffrn_radiation_wavelength 0.71073
_diffrn_reflns_av_R_equivalents 0.0490
_diffrn_reflns_av_sigmaI/netI 0.0629
_diffrn_reflns_limit_h_max 13
_diffrn_reflns_limit_h_min -13
_diffrn_reflns_limit_k_max 42
_diffrn_reflns_limit_k_min -47
_diffrn_reflns_limit_l_max 18
_diffrn_reflns_limit_l_min -18
_diffrn_reflns_number 32550
_diffrn_reflns_theta_full 27.61
_diffrn_reflns_theta_max 27.61
_diffrn_reflns_theta_min 1.88
_diffrn_standards_decay_% 0
_diffrn_standards_interval_count 0
_diffrn_standards_interval_time 0
_diffrn_standards_number 0
_exptl_absorpt_coefficient_mu 2.982
_exptl_absorpt_correction_T_max 0.679
_exptl_absorpt_correction_T_min 0.308
_exptl_absorpt_correction_type multi-scan
_exptl_crystal_colour white
_exptl_crystal_density_diffrn 1.314
_exptl_crystal_density_method 'not measured'
_exptl_crystal_description block
_exptl_crystal_F_000 2016
_exptl_crystal_size_max 0.44
_exptl_crystal_size_mid 0.34
_exptl_crystal_size_min 0.13
_refine_diff_density_max 0.513
_refine_diff_density_min -1.184
_refine_diff_density_rms 0.077
_refine_ls_extinction_method none
_refine_ls_goodness_of_fit_ref 1.022
_refine_ls_hydrogen_treatment mixed
_refine_ls_matrix_type full
_refine_ls_number_parameters 708
_refine_ls_number_reflns 11457
_refine_ls_number_restraints 2052
_refine_ls_restrained_S_all 0.974
_refine_ls_R_factor_all 0.1274
_refine_ls_R_factor_gt 0.0635
_refine_ls_shift/su_max 0.001
_refine_ls_shift/su_mean 0.000
_refine_ls_structure_factor_coef Fsqd
_refine_ls_weighting_details 'calc w=1/[\s^2^(Fo^2^)+(0.0500P)^2^+7.5000P] where P=(Fo^2^+2Fc^2^)/3'
_refine_ls_weighting_scheme calc
_refine_ls_wR_factor_gt 0.1313
_refine_ls_wR_factor_ref 0.1551
_reflns_number_gt 6050
_reflns_number_total 11457
_reflns_threshold_expression >2sigma(I)
_cod_data_source_file J-Mater-Chem-C-2014-2-9720.cif
_cod_data_source_block x
_cod_depositor_comments
;
The following automatic conversions were performed:

data item '_symmetry_cell_setting' value 'Monoclinic' was changed to
'monoclinic' in accordance with the built-in table derived from the
CIF Core dictionary named 'cif_core.dic' version 2.4.5 last updated
on 2014-11-21.

Automatic conversion script
Id: cif_fix_values 6909 2019-04-08 15:41:33Z antanas 
;
_cod_original_sg_symbol_H-M P21/c
_cod_database_code 7233932

loop_
_symmetry_equiv_pos_as_xyz
'x, y, z'
'-x, y+1/2, -z+1/2'
'-x, -y, -z'
'x, -y-1/2, z-1/2'

loop_
_atom_site_label
_atom_site_type_symbol
_atom_site_fract_x
_atom_site_fract_y
_atom_site_fract_z
_atom_site_U_iso_or_equiv
_atom_site_adp_type
_atom_site_occupancy
_atom_site_symmetry_multiplicity
_atom_site_calc_flag
_atom_site_refinement_flags
_atom_site_disorder_assembly
_atom_site_disorder_group
Pt1 Pt 0.53580(3) 0.341215(8) 0.29196(2) 0.09394(14) Uani 1 1 d . A .
P1 P 0.6658(3) 0.37906(7) 0.41501(18) 0.1192(7) Uani 1 1 d D . .
P2 P 0.4221(2) 0.30273(6) 0.16697(18) 0.1101(7) Uani 1 1 d D . .
Cl1 Cl 0.4655(3) 0.30371(8) 0.40643(19) 0.1597(11) Uani 1 1 d . . .
F1 F 1.0084(4) 0.53032(11) -0.3236(3) 0.1024(12) Uani 1 1 d . . .
F2 F 0.7958(4) 0.50964(13) -0.4052(3) 0.1163(14) Uani 1 1 d . . .
B1 B 0.8960(8) 0.5106(2) -0.3144(5) 0.078(2) Uani 1 1 d . . .
N1 N 0.8367(5) 0.52783(15) -0.2340(4) 0.0718(13) Uani 1 1 d . . .
N2 N 0.9388(5) 0.47133(15) -0.2795(3) 0.0731(13) Uani 1 1 d . . .
C1 C 1.0516(8) 0.4568(2) -0.4141(5) 0.109(3) Uani 1 1 d . . .
H1A H 1.1061 0.4793 -0.4018 0.164 Uiso 1 1 calc R . .
H1B H 0.9708 0.4603 -0.4712 0.164 Uiso 1 1 calc R . .
H1C H 1.1084 0.4370 -0.4284 0.164 Uiso 1 1 calc R . .
C2 C 1.0051(7) 0.4474(2) -0.3238(5) 0.0872(19) Uani 1 1 d . . .
C3 C 1.0174(8) 0.4146(2) -0.2726(6) 0.101(2) Uani 1 1 d . . .
H3A H 1.0616 0.3934 -0.2878 0.121 Uiso 1 1 calc R . .
C4 C 0.9550(7) 0.4178(2) -0.1959(5) 0.0890(19) Uani 1 1 d . . .
C5 C 0.9491(10) 0.3878(2) -0.1246(7) 0.127(3) Uani 1 1 d . . .
H5A H 0.9620 0.3643 -0.1543 0.191 Uiso 1 1 calc R . .
H5B H 0.8591 0.3881 -0.1102 0.191 Uiso 1 1 calc R . .
H5C H 1.0223 0.3913 -0.0626 0.191 Uiso 1 1 calc R . .
C6 C 0.9051(6) 0.45378(17) -0.2000(4) 0.0700(15) Uani 1 1 d . . .
C7 C 0.8360(5) 0.47232(17) -0.1405(4) 0.0680(15) Uani 1 1 d . . .
C8 C 0.8049(5) 0.50935(18) -0.1545(4) 0.0688(15) Uani 1 1 d . . .
C9 C 0.7457(6) 0.5347(2) -0.1025(5) 0.0852(18) Uani 1 1 d . . .
C10 C 0.6939(9) 0.5288(2) -0.0109(6) 0.110(2) Uani 1 1 d . . .
H10A H 0.6378 0.5496 -0.0021 0.165 Uiso 1 1 calc R . .
H10B H 0.7728 0.5262 0.0480 0.165 Uiso 1 1 calc R . .
H10C H 0.6377 0.5066 -0.0197 0.165 Uiso 1 1 calc R . .
C11 C 0.7416(7) 0.5669(2) -0.1519(6) 0.098(2) Uani 1 1 d . . .
H11A H 0.7065 0.5891 -0.1340 0.117 Uiso 1 1 calc R . .
C12 C 0.7962(7) 0.5623(2) -0.2319(5) 0.0857(19) Uani 1 1 d . . .
C13 C 0.8098(8) 0.5899(2) -0.3070(6) 0.119(3) Uani 1 1 d . . .
H13A H 0.7984 0.5779 -0.3716 0.178 Uiso 1 1 calc R . .
H13B H 0.9013 0.6011 -0.2857 0.178 Uiso 1 1 calc R . .
H13C H 0.7387 0.6086 -0.3131 0.178 Uiso 1 1 calc R . .
C14 C 0.7876(6) 0.45156(16) -0.0642(4) 0.0666(14) Uani 1 1 d . . .
C15 C 0.8622(7) 0.44888(19) 0.0338(5) 0.0859(19) Uani 1 1 d . . .
H15A H 0.9488 0.4609 0.0553 0.103 Uiso 1 1 calc R . .
C16 C 0.8153(7) 0.42958(19) 0.1005(5) 0.090(2) Uani 1 1 d . . .
H16A H 0.8687 0.4290 0.1681 0.108 Uiso 1 1 calc R . .
C17 C 0.6910(7) 0.41060(17) 0.0730(5) 0.0773(16) Uani 1 1 d . . .
C18 C 0.6619(6) 0.43433(18) -0.0926(5) 0.0811(18) Uani 1 1 d . . .
H18A H 0.6064 0.4365 -0.1593 0.097 Uiso 1 1 calc R . .
C19 C 0.6155(7) 0.41394(19) -0.0253(5) 0.090(2) Uani 1 1 d . . .
H19A H 0.5291 0.4019 -0.0472 0.108 Uiso 1 1 calc R . .
C20 C 0.6420(7) 0.3896(2) 0.1417(5) 0.092(2) Uani 1 1 d . A .
C21 C 0.5997(7) 0.37160(18) 0.1974(5) 0.0842(18) Uani 1 1 d . . .
C22 C 0.8515(11) 0.3730(3) 0.4260(12) 0.138(3) Uani 0.687(5) 1 d PDU A 1
H22A H 0.8708 0.3807 0.3631 0.166 Uiso 0.687(5) 1 calc PR A 1
H22B H 0.9059 0.3887 0.4802 0.166 Uiso 0.687(5) 1 calc PR A 1
C23 C 0.8962(14) 0.3336(4) 0.4476(15) 0.147(4) Uani 0.687(5) 1 d PDU A 1
H23A H 0.8405 0.3172 0.3957 0.177 Uiso 0.687(5) 1 calc PR A 1
H23B H 0.8858 0.3259 0.5133 0.177 Uiso 0.687(5) 1 calc PR A 1
C24 C 1.0484(14) 0.3328(4) 0.4473(14) 0.154(4) Uani 0.687(5) 1 d PDU A 1
H24A H 1.0614 0.3413 0.3831 0.184 Uiso 0.687(5) 1 calc PR A 1
H24B H 1.1072 0.3473 0.5025 0.184 Uiso 0.687(5) 1 calc PR A 1
C25 C 1.0750(18) 0.2925(4) 0.4623(15) 0.178(6) Uani 0.687(5) 1 d PDU A 1
H25A H 1.1571 0.2859 0.4412 0.267 Uiso 0.687(5) 1 calc PR A 1
H25B H 0.9951 0.2789 0.4226 0.267 Uiso 0.687(5) 1 calc PR A 1
H25C H 1.0902 0.2865 0.5330 0.267 Uiso 0.687(5) 1 calc PR A 1
C26 C 0.6904(12) 0.4275(3) 0.3971(11) 0.125(3) Uani 0.687(5) 1 d PDU A 1
H26A H 0.7393 0.4386 0.4617 0.150 Uiso 0.687(5) 1 calc PR A 1
H26B H 0.7488 0.4307 0.3509 0.150 Uiso 0.687(5) 1 calc PR A 1
C27 C 0.5540(11) 0.4471(3) 0.3552(11) 0.128(3) Uani 0.687(5) 1 d PDU A 1
H27A H 0.4999 0.4462 0.4048 0.154 Uiso 0.687(5) 1 calc PR A 1
H27B H 0.5006 0.4343 0.2946 0.154 Uiso 0.687(5) 1 calc PR A 1
C28 C 0.5723(17) 0.4871(3) 0.3289(10) 0.119(3) Uani 0.687(5) 1 d PDU A 1
H28A H 0.4813 0.4993 0.3149 0.143 Uiso 0.687(5) 1 calc PR A 1
H28B H 0.6340 0.4991 0.3879 0.143 Uiso 0.687(5) 1 calc PR A 1
C29 C 0.631(2) 0.4930(5) 0.2403(12) 0.142(5) Uani 0.687(5) 1 d PDU A 1
H29A H 0.6573 0.5186 0.2378 0.213 Uiso 0.687(5) 1 calc PR A 1
H29B H 0.5611 0.4867 0.1786 0.213 Uiso 0.687(5) 1 calc PR A 1
H29C H 0.7125 0.4776 0.2474 0.213 Uiso 0.687(5) 1 calc PR A 1
C30 C 0.6605(12) 0.3772(4) 0.5452(8) 0.131(3) Uani 0.687(5) 1 d PDU A 1
H30A H 0.6840 0.3524 0.5721 0.157 Uiso 0.687(5) 1 calc PR A 1
H30B H 0.7285 0.3944 0.5859 0.157 Uiso 0.687(5) 1 calc PR A 1
C31 C 0.5148(12) 0.3873(4) 0.5499(10) 0.128(3) Uani 0.687(5) 1 d PDU A 1
H31A H 0.4460 0.3737 0.4980 0.154 Uiso 0.687(5) 1 calc PR A 1
H31B H 0.4991 0.4136 0.5363 0.154 Uiso 0.687(5) 1 calc PR A 1
C32 C 0.4956(14) 0.3784(5) 0.6525(10) 0.151(4) Uani 0.687(5) 1 d PDU A 1
H32A H 0.4974 0.3516 0.6607 0.181 Uiso 0.687(5) 1 calc PR A 1
H32B H 0.5751 0.3884 0.7040 0.181 Uiso 0.687(5) 1 calc PR A 1
C33 C 0.3641(16) 0.3927(5) 0.6716(14) 0.158(5) Uani 0.687(5) 1 d PDU A 1
H33A H 0.3729 0.3923 0.7433 0.237 Uiso 0.687(5) 1 calc PR A 1
H33B H 0.2862 0.3774 0.6369 0.237 Uiso 0.687(5) 1 calc PR A 1
H33C H 0.3481 0.4177 0.6469 0.237 Uiso 0.687(5) 1 calc PR A 1
C34 C 0.5016(18) 0.2576(4) 0.173(2) 0.171(4) Uani 0.687(5) 1 d PDU A 1
H34A H 0.4690 0.2426 0.2210 0.206 Uiso 0.687(5) 1 calc PR A 1
H34B H 0.4679 0.2459 0.1067 0.206 Uiso 0.687(5) 1 calc PR A 1
C35 C 0.6586(17) 0.2567(5) 0.2028(15) 0.177(4) Uani 0.687(5) 1 d PDU A 1
H35A H 0.6968 0.2737 0.2585 0.213 Uiso 0.687(5) 1 calc PR A 1
H35B H 0.6946 0.2634 0.1458 0.213 Uiso 0.687(5) 1 calc PR A 1
C36 C 0.696(2) 0.2173(5) 0.235(2) 0.200(5) Uani 0.687(5) 1 d PDU A 1
H36A H 0.6890 0.2128 0.3032 0.240 Uiso 0.687(5) 1 calc PR A 1
H36B H 0.6371 0.1999 0.1884 0.240 Uiso 0.687(5) 1 calc PR A 1
C37 C 0.845(2) 0.2151(7) 0.230(2) 0.246(8) Uani 0.687(5) 1 d PDU A 1
H37A H 0.8826 0.1910 0.2532 0.369 Uiso 0.687(5) 1 calc PR A 1
H37B H 0.8999 0.2338 0.2733 0.369 Uiso 0.687(5) 1 calc PR A 1
H37C H 0.8488 0.2189 0.1616 0.369 Uiso 0.687(5) 1 calc PR A 1
C38 C 0.408(4) 0.3190(7) 0.0398(9) 0.155(3) Uani 0.687(5) 1 d PDU A 1
H38A H 0.3827 0.3450 0.0374 0.186 Uiso 0.687(5) 1 calc PR A 1
H38B H 0.5018 0.3177 0.0297 0.186 Uiso 0.687(5) 1 calc PR A 1
C39 C 0.3099(18) 0.3006(5) -0.0493(13) 0.165(4) Uani 0.687(5) 1 d PDU A 1
H39A H 0.2148 0.3005 -0.0419 0.198 Uiso 0.687(5) 1 calc PR A 1
H39B H 0.3388 0.2752 -0.0558 0.198 Uiso 0.687(5) 1 calc PR A 1
C40 C 0.316(2) 0.3230(6) -0.1406(12) 0.173(4) Uani 0.687(5) 1 d PDU A 1
H40A H 0.2964 0.3490 -0.1321 0.207 Uiso 0.687(5) 1 calc PR A 1
H40B H 0.4078 0.3208 -0.1538 0.207 Uiso 0.687(5) 1 calc PR A 1
C41 C 0.2038(19) 0.3056(5) -0.2236(14) 0.199(6) Uani 0.687(5) 1 d PDU A 1
H41A H 0.2377 0.3023 -0.2826 0.298 Uiso 0.687(5) 1 calc PR A 1
H41B H 0.1224 0.3214 -0.2403 0.298 Uiso 0.687(5) 1 calc PR A 1
H41C H 0.1789 0.2819 -0.2013 0.298 Uiso 0.687(5) 1 calc PR A 1
C42 C 0.2441(15) 0.2920(7) 0.165(3) 0.155(3) Uani 0.687(5) 1 d PDU A 1
H42A H 0.2041 0.2757 0.1085 0.186 Uiso 0.687(5) 1 calc PR A 1
H42B H 0.2444 0.2788 0.2273 0.186 Uiso 0.687(5) 1 calc PR A 1
C43 C 0.1532(18) 0.3255(6) 0.1569(16) 0.163(4) Uani 0.687(5) 1 d PDU A 1
H43A H 0.1558 0.3387 0.0956 0.195 Uiso 0.687(5) 1 calc PR A 1
H43B H 0.1949 0.3416 0.2140 0.195 Uiso 0.687(5) 1 calc PR A 1
C44 C 0.0019(18) 0.3195(8) 0.1542(14) 0.187(5) Uani 0.687(5) 1 d PDU A 1
H44A H -0.0027 0.3014 0.2057 0.224 Uiso 0.687(5) 1 calc PR A 1
H44B H -0.0364 0.3426 0.1714 0.224 Uiso 0.687(5) 1 calc PR A 1
C45 C -0.087(2) 0.3064(7) 0.0546(14) 0.213(7) Uani 0.687(5) 1 d PDU A 1
H45A H -0.1848 0.3079 0.0540 0.319 Uiso 0.687(5) 1 calc PR A 1
H45B H -0.0640 0.2812 0.0438 0.319 Uiso 0.687(5) 1 calc PR A 1
H45C H -0.0712 0.3218 0.0014 0.319 Uiso 0.687(5) 1 calc PR A 1
C22B C 0.805(2) 0.3486(8) 0.484(2) 0.146(4) Uani 0.313(5) 1 d PDU A 2
H22C H 0.8468 0.3581 0.5514 0.175 Uiso 0.313(5) 1 calc PR A 2
H22D H 0.7677 0.3240 0.4895 0.175 Uiso 0.313(5) 1 calc PR A 2
C23B C 0.913(3) 0.3467(11) 0.426(3) 0.147(5) Uani 0.313(5) 1 d PDU A 2
H23C H 0.9480 0.3709 0.4134 0.176 Uiso 0.313(5) 1 calc PR A 2
H23D H 0.8811 0.3329 0.3625 0.176 Uiso 0.313(5) 1 calc PR A 2
C24B C 1.014(3) 0.3254(11) 0.507(3) 0.162(5) Uani 0.313(5) 1 d PDU A 2
H24C H 1.0387 0.3413 0.5668 0.194 Uiso 0.313(5) 1 calc PR A 2
H24D H 0.9624 0.3046 0.5244 0.194 Uiso 0.313(5) 1 calc PR A 2
C25B C 1.149(3) 0.3100(11) 0.496(3) 0.167(8) Uani 0.313(5) 1 d PDU A 2
H25D H 1.1714 0.2875 0.5346 0.251 Uiso 0.313(5) 1 calc PR A 2
H25E H 1.2233 0.3278 0.5204 0.251 Uiso 0.313(5) 1 calc PR A 2
H25F H 1.1399 0.3049 0.4255 0.251 Uiso 0.313(5) 1 calc PR A 2
C26B C 0.598(3) 0.4246(4) 0.369(2) 0.133(4) Uani 0.313(5) 1 d PDU A 2
H26C H 0.5865 0.4242 0.2967 0.160 Uiso 0.313(5) 1 calc PR A 2
H26D H 0.5032 0.4255 0.3779 0.160 Uiso 0.313(5) 1 calc PR A 2
C27B C 0.661(3) 0.4614(6) 0.405(2) 0.138(4) Uani 0.313(5) 1 d PDU A 2
H27C H 0.7469 0.4636 0.3832 0.165 Uiso 0.313(5) 1 calc PR A 2
H27D H 0.6895 0.4609 0.4786 0.165 Uiso 0.313(5) 1 calc PR A 2
C28B C 0.577(4) 0.4959(8) 0.372(2) 0.133(5) Uani 0.313(5) 1 d PDU A 2
H28C H 0.4781 0.4919 0.3672 0.159 Uiso 0.313(5) 1 calc PR A 2
H28D H 0.6120 0.5163 0.4188 0.159 Uiso 0.313(5) 1 calc PR A 2
C29B C 0.602(5) 0.5025(12) 0.271(3) 0.147(9) Uani 0.313(5) 1 d PDU A 2
H29D H 0.5127 0.5060 0.2213 0.220 Uiso 0.313(5) 1 calc PR A 2
H29E H 0.6492 0.4815 0.2525 0.220 Uiso 0.313(5) 1 calc PR A 2
H29F H 0.6584 0.5243 0.2740 0.220 Uiso 0.313(5) 1 calc PR A 2
C30B C 0.575(4) 0.3720(9) 0.5126(19) 0.138(4) Uani 0.313(5) 1 d PDU A 2
H30C H 0.4755 0.3698 0.4787 0.166 Uiso 0.313(5) 1 calc PR A 2
H30D H 0.6055 0.3482 0.5443 0.166 Uiso 0.313(5) 1 calc PR A 2
C31B C 0.590(4) 0.3998(8) 0.596(2) 0.140(4) Uani 0.313(5) 1 d PDU A 2
H31C H 0.5275 0.4205 0.5712 0.168 Uiso 0.313(5) 1 calc PR A 2
H31D H 0.6861 0.4092 0.6150 0.168 Uiso 0.313(5) 1 calc PR A 2
C32B C 0.557(3) 0.3835(10) 0.687(2) 0.150(5) Uani 0.313(5) 1 d PDU A 2
H32C H 0.5414 0.3569 0.6832 0.180 Uiso 0.313(5) 1 calc PR A 2
H32D H 0.6234 0.3903 0.7513 0.180 Uiso 0.313(5) 1 calc PR A 2
C33B C 0.426(3) 0.4061(10) 0.661(3) 0.151(8) Uani 0.313(5) 1 d PDU A 2
H33D H 0.3737 0.4016 0.7095 0.227 Uiso 0.313(5) 1 calc PR A 2
H33E H 0.3694 0.3992 0.5941 0.227 Uiso 0.313(5) 1 calc PR A 2
H33F H 0.4496 0.4319 0.6612 0.227 Uiso 0.313(5) 1 calc PR A 2
C34B C 0.507(4) 0.2582(7) 0.195(4) 0.172(4) Uani 0.313(5) 1 d PDU A 2
H34C H 0.5378 0.2543 0.2676 0.206 Uiso 0.313(5) 1 calc PR A 2
H34D H 0.4422 0.2386 0.1645 0.206 Uiso 0.313(5) 1 calc PR A 2
C35B C 0.632(4) 0.2574(12) 0.152(3) 0.175(5) Uani 0.313(5) 1 d PDU A 2
H35C H 0.6813 0.2809 0.1676 0.210 Uiso 0.313(5) 1 calc PR A 2
H35D H 0.5980 0.2555 0.0786 0.210 Uiso 0.313(5) 1 calc PR A 2
C36B C 0.734(5) 0.2267(12) 0.190(3) 0.178(6) Uani 0.313(5) 1 d PDU A 2
H36C H 0.8179 0.2309 0.1669 0.214 Uiso 0.313(5) 1 calc PR A 2
H36D H 0.6926 0.2034 0.1611 0.214 Uiso 0.313(5) 1 calc PR A 2
C37B C 0.777(5) 0.2235(12) 0.304(3) 0.193(9) Uani 0.313(5) 1 d PDU A 2
H37D H 0.8735 0.2310 0.3299 0.290 Uiso 0.313(5) 1 calc PR A 2
H37E H 0.7663 0.1983 0.3229 0.290 Uiso 0.313(5) 1 calc PR A 2
H37F H 0.7180 0.2394 0.3313 0.290 Uiso 0.313(5) 1 calc PR A 2
C38B C 0.413(10) 0.3194(13) 0.0410(17) 0.163(4) Uani 0.313(5) 1 d PDU A 2
H38C H 0.3406 0.3383 0.0219 0.195 Uiso 0.313(5) 1 calc PR A 2
H38D H 0.5023 0.3306 0.0407 0.195 Uiso 0.313(5) 1 calc PR A 2
C39B C 0.380(4) 0.2886(11) -0.035(3) 0.170(4) Uani 0.313(5) 1 d PDU A 2
H39C H 0.2969 0.2757 -0.0279 0.204 Uiso 0.313(5) 1 calc PR A 2
H39D H 0.4577 0.2710 -0.0183 0.204 Uiso 0.313(5) 1 calc PR A 2
C40B C 0.356(4) 0.3005(11) -0.143(3) 0.174(5) Uani 0.313(5) 1 d PDU A 2
H40C H 0.4415 0.3113 -0.1529 0.208 Uiso 0.313(5) 1 calc PR A 2
H40D H 0.3299 0.2793 -0.1878 0.208 Uiso 0.313(5) 1 calc PR A 2
C41B C 0.241(4) 0.3285(11) -0.165(4) 0.179(8) Uani 0.313(5) 1 d PDU A 2
H41D H 0.2801 0.3530 -0.1517 0.268 Uiso 0.313(5) 1 calc PR A 2
H41E H 0.1793 0.3240 -0.1222 0.268 Uiso 0.313(5) 1 calc PR A 2
H41F H 0.1877 0.3267 -0.2350 0.268 Uiso 0.313(5) 1 calc PR A 2
C42B C 0.249(3) 0.2902(18) 0.174(7) 0.162(4) Uani 0.313(5) 1 d PDU A 2
H42C H 0.2271 0.2658 0.1436 0.195 Uiso 0.313(5) 1 calc PR A 2
H42D H 0.2510 0.2882 0.2449 0.195 Uiso 0.313(5) 1 calc PR A 2
C43B C 0.133(4) 0.3160(12) 0.124(4) 0.163(5) Uani 0.313(5) 1 d PDU A 2
H43C H 0.1335 0.3206 0.0537 0.195 Uiso 0.313(5) 1 calc PR A 2
H43D H 0.1425 0.3395 0.1595 0.195 Uiso 0.313(5) 1 calc PR A 2
C44B C 0.002(4) 0.2964(9) 0.128(4) 0.167(5) Uani 0.313(5) 1 d PDU A 2
H44C H 0.0105 0.2844 0.1928 0.200 Uiso 0.313(5) 1 calc PR A 2
H44D H -0.0302 0.2787 0.0730 0.200 Uiso 0.313(5) 1 calc PR A 2
C45B C -0.090(4) 0.3303(10) 0.114(3) 0.150(8) Uani 0.313(5) 1 d PDU A 2
H45D H -0.1505 0.3288 0.1581 0.225 Uiso 0.313(5) 1 calc PR A 2
H45E H -0.1456 0.3317 0.0446 0.225 Uiso 0.313(5) 1 calc PR A 2
H45F H -0.0316 0.3520 0.1304 0.225 Uiso 0.313(5) 1 calc PR A 2

loop_
_atom_site_aniso_label
_atom_site_aniso_U_11
_atom_site_aniso_U_22
_atom_site_aniso_U_33
_atom_site_aniso_U_23
_atom_site_aniso_U_13
_atom_site_aniso_U_12
Pt1 0.0958(2) 0.1023(2) 0.0893(2) 0.02406(16) 0.03473(16) -0.00177(17)
P1 0.1338(19) 0.1271(18) 0.1003(16) -0.0042(13) 0.0381(14) 0.0123(15)
P2 0.1108(16) 0.1035(16) 0.1156(16) 0.0159(13) 0.0298(13) -0.0174(12)
Cl1 0.193(3) 0.178(2) 0.1217(18) 0.0470(17) 0.0658(18) -0.043(2)
F1 0.100(3) 0.110(3) 0.110(3) 0.008(2) 0.049(2) -0.024(2)
F2 0.109(3) 0.157(4) 0.064(2) 0.013(2) -0.008(2) 0.004(3)
B1 0.074(5) 0.092(6) 0.065(5) 0.003(4) 0.015(4) -0.016(4)
N1 0.056(3) 0.083(4) 0.073(3) 0.012(3) 0.011(2) -0.008(3)
N2 0.067(3) 0.091(4) 0.061(3) 0.003(3) 0.018(2) -0.009(3)
C1 0.111(6) 0.149(7) 0.084(5) -0.015(5) 0.053(4) -0.023(5)
C2 0.083(4) 0.107(6) 0.073(4) -0.011(4) 0.025(4) -0.003(4)
C3 0.111(6) 0.098(6) 0.103(6) -0.005(5) 0.047(5) 0.007(4)
C4 0.088(5) 0.089(5) 0.092(5) 0.000(4) 0.027(4) -0.004(4)
C5 0.159(8) 0.098(6) 0.142(7) 0.029(5) 0.071(6) 0.026(5)
C6 0.070(4) 0.075(4) 0.066(4) -0.002(3) 0.021(3) -0.009(3)
C7 0.052(3) 0.088(5) 0.061(3) 0.001(3) 0.010(3) -0.010(3)
C8 0.051(3) 0.086(5) 0.066(4) 0.000(3) 0.010(3) -0.008(3)
C9 0.064(4) 0.093(5) 0.101(5) -0.005(4) 0.027(4) -0.007(3)
C10 0.126(6) 0.106(6) 0.117(6) 0.002(5) 0.064(5) 0.004(5)
C11 0.083(5) 0.080(5) 0.128(7) -0.001(5) 0.026(5) 0.003(4)
C12 0.067(4) 0.091(5) 0.095(5) 0.014(4) 0.016(4) -0.002(4)
C13 0.109(6) 0.101(6) 0.144(7) 0.044(5) 0.031(5) 0.013(5)
C14 0.056(3) 0.076(4) 0.065(4) 0.003(3) 0.012(3) -0.008(3)
C15 0.075(4) 0.107(5) 0.068(4) 0.007(4) 0.006(3) -0.033(4)
C16 0.087(5) 0.113(5) 0.062(4) 0.008(4) 0.008(3) -0.026(4)
C17 0.076(4) 0.083(4) 0.074(4) 0.007(3) 0.021(3) -0.009(3)
C18 0.073(4) 0.106(5) 0.059(4) 0.006(3) 0.009(3) -0.018(4)
C19 0.076(4) 0.103(5) 0.086(5) 0.011(4) 0.015(4) -0.027(4)
C20 0.094(5) 0.100(5) 0.083(5) 0.016(4) 0.027(4) -0.011(4)
C21 0.071(4) 0.085(5) 0.091(5) 0.011(4) 0.012(4) 0.002(3)
C22 0.118(6) 0.150(7) 0.148(6) -0.009(6) 0.039(5) -0.015(6)
C23 0.118(7) 0.167(8) 0.154(8) 0.013(7) 0.034(7) -0.004(7)
C24 0.128(7) 0.179(9) 0.158(8) 0.016(8) 0.045(7) -0.009(7)
C25 0.135(10) 0.193(12) 0.204(12) -0.003(11) 0.041(10) -0.011(10)
C26 0.112(6) 0.132(6) 0.128(6) -0.013(5) 0.027(5) -0.019(5)
C27 0.116(6) 0.131(6) 0.132(6) -0.003(6) 0.025(5) -0.013(6)
C28 0.127(7) 0.122(7) 0.111(7) -0.014(6) 0.034(6) -0.013(6)
C29 0.129(10) 0.145(11) 0.140(10) -0.015(9) 0.016(8) 0.012(8)
C30 0.118(6) 0.144(6) 0.132(6) -0.012(5) 0.034(5) -0.005(5)
C31 0.123(6) 0.146(7) 0.122(6) -0.008(6) 0.044(5) -0.004(6)
C32 0.137(8) 0.169(8) 0.141(8) -0.024(7) 0.028(7) 0.008(8)
C33 0.158(11) 0.175(12) 0.164(10) -0.014(10) 0.082(9) -0.012(10)
C34 0.164(7) 0.153(6) 0.189(7) -0.014(6) 0.035(6) -0.027(6)
C35 0.176(8) 0.148(7) 0.201(9) -0.021(8) 0.038(8) -0.007(7)
C36 0.187(9) 0.171(9) 0.226(10) -0.017(9) 0.030(9) -0.017(8)
C37 0.229(14) 0.210(13) 0.272(14) -0.007(13) 0.023(13) 0.006(13)
C38 0.153(6) 0.157(6) 0.162(6) -0.018(5) 0.056(5) -0.041(5)
C39 0.156(7) 0.166(7) 0.173(7) -0.015(6) 0.046(6) -0.025(6)
C40 0.168(9) 0.179(9) 0.165(8) -0.015(8) 0.038(8) -0.007(8)
C41 0.210(12) 0.182(12) 0.193(12) -0.060(11) 0.033(11) -0.013(11)
C42 0.145(6) 0.157(6) 0.165(7) 0.003(6) 0.048(6) -0.051(6)
C43 0.141(7) 0.182(8) 0.169(8) -0.017(7) 0.049(7) -0.043(7)
C44 0.164(9) 0.203(9) 0.187(9) -0.010(8) 0.036(8) -0.044(9)
C45 0.174(12) 0.229(13) 0.219(13) -0.001(12) 0.025(12) -0.040(11)
C22B 0.131(7) 0.161(7) 0.143(7) -0.004(6) 0.033(6) -0.009(7)
C23B 0.122(8) 0.163(9) 0.153(8) 0.000(8) 0.035(8) -0.009(8)
C24B 0.140(9) 0.177(10) 0.163(10) 0.007(9) 0.031(9) -0.015(9)
C25B 0.142(14) 0.174(15) 0.180(14) 0.003(14) 0.031(13) -0.012(13)
C26B 0.126(7) 0.138(7) 0.134(7) -0.009(7) 0.033(6) -0.013(7)
C27B 0.125(7) 0.144(8) 0.138(8) -0.015(7) 0.026(7) -0.011(7)
C28B 0.132(8) 0.129(9) 0.132(9) -0.015(9) 0.025(9) -0.014(8)
C29B 0.132(14) 0.133(14) 0.154(15) -0.024(14) 0.003(13) -0.005(13)
C30B 0.132(7) 0.150(7) 0.133(7) -0.012(7) 0.034(7) -0.008(7)
C31B 0.133(7) 0.153(7) 0.136(7) -0.012(7) 0.036(7) -0.010(7)
C32B 0.143(9) 0.162(9) 0.138(9) -0.023(9) 0.027(9) -0.003(9)
C33B 0.142(14) 0.163(15) 0.142(13) -0.038(13) 0.026(14) 0.006(14)
C34B 0.164(7) 0.157(7) 0.189(8) -0.014(7) 0.039(7) -0.028(7)
C35B 0.169(8) 0.158(8) 0.192(9) -0.018(8) 0.037(8) -0.020(8)
C36B 0.164(10) 0.161(9) 0.205(10) -0.014(9) 0.042(10) -0.012(9)
C37B 0.167(15) 0.184(14) 0.215(15) -0.025(15) 0.030(14) -0.001(14)
C38B 0.158(7) 0.161(7) 0.170(7) -0.018(6) 0.048(6) -0.033(6)
C39B 0.165(8) 0.164(7) 0.177(8) -0.017(7) 0.039(7) -0.027(7)
C40B 0.176(9) 0.168(10) 0.173(9) -0.024(9) 0.041(9) -0.021(9)
C41B 0.176(15) 0.189(15) 0.167(14) -0.028(14) 0.039(14) -0.017(14)
C42B 0.151(7) 0.165(7) 0.171(7) -0.008(7) 0.044(7) -0.042(6)
C43B 0.149(8) 0.174(8) 0.170(8) -0.016(8) 0.053(8) -0.036(7)
C44B 0.151(9) 0.173(10) 0.172(10) -0.015(9) 0.036(9) -0.043(9)
C45B 0.119(13) 0.170(14) 0.154(14) -0.016(13) 0.025(13) -0.024(13)

loop_
_atom_type_symbol
_atom_type_description
_atom_type_scat_dispersion_real
_atom_type_scat_dispersion_imag
_atom_type_scat_source
C C 0.0033 0.0016 'International Tables Vol C Tables 4.2.6.8 and 6.1.1.4'
H H 0.0000 0.0000 'International Tables Vol C Tables 4.2.6.8 and 6.1.1.4'
B B 0.0013 0.0007 'International Tables Vol C Tables 4.2.6.8 and 6.1.1.4'
Cl Cl 0.1484 0.1585 'International Tables Vol C Tables 4.2.6.8 and 6.1.1.4'
F F 0.0171 0.0103 'International Tables Vol C Tables 4.2.6.8 and 6.1.1.4'
N N 0.0061 0.0033 'International Tables Vol C Tables 4.2.6.8 and 6.1.1.4'
P P 0.1023 0.0942 'International Tables Vol C Tables 4.2.6.8 and 6.1.1.4'
Pt Pt -1.7033 8.3905 'International Tables Vol C Tables 4.2.6.8 and 6.1.1.4'

loop_
_geom_angle_atom_site_label_1
_geom_angle_atom_site_label_2
_geom_angle_atom_site_label_3
_geom_angle
_geom_angle_site_symmetry_1
_geom_angle_site_symmetry_3
C21 Pt1 P2 91.6(2) . .
C21 Pt1 P1 86.2(2) . .
P2 Pt1 P1 175.70(8) . .
C21 Pt1 Cl1 178.2(2) . .
P2 Pt1 Cl1 88.54(9) . .
P1 Pt1 Cl1 93.58(10) . .
C26 P1 C30 102.4(7) . .
C26 P1 C22B 123.5(11) . .
C30 P1 C22B 71.7(10) . .
C26 P1 C22 87.6(6) . .
C30 P1 C22 102.4(6) . .
C22B P1 C22 43.5(10) . .
C26 P1 C30B 110.4(11) . .
C30 P1 C30B 27.5(10) . .
C22B P1 C30B 89.5(16) . .
C22 P1 C30B 127.7(13) . .
C26 P1 C26B 28.7(9) . .
C30 P1 C26B 105.4(12) . .
C22B P1 C26B 152.1(14) . .
C22 P1 C26B 114.1(11) . .
C30B P1 C26B 99.7(17) . .
C26 P1 Pt1 123.7(5) . .
C30 P1 Pt1 123.3(5) . .
C22B P1 Pt1 102.4(11) . .
C22 P1 Pt1 110.1(5) . .
C30B P1 Pt1 99.7(9) . .
C26B P1 Pt1 101.9(9) . .
C42B P2 C42 4(3) . .
C42B P2 C34 100(2) . .
C42 P2 C34 102.7(10) . .
C42B P2 C38B 109(4) . .
C42 P2 C38B 105(3) . .
C34 P2 C38B 105(2) . .
C42B P2 C34B 99(2) . .
C42 P2 C34B 102.2(16) . .
C34 P2 C34B 9(2) . .
C38B P2 C34B 113(3) . .
C42B P2 C38 108(3) . .
C42 P2 C38 103.9(17) . .
C34 P2 C38 104.8(15) . .
C38B P2 C38 2(4) . .
C34B P2 C38 114(2) . .
C42B P2 Pt1 114(3) . .
C42 P2 Pt1 115.3(15) . .
C34 P2 Pt1 113.7(8) . .
C38B P2 Pt1 113.9(15) . .
C34B P2 Pt1 106.3(18) . .
C38 P2 Pt1 115.1(6) . .
F1 B1 F2 109.9(6) . .
F1 B1 N1 109.9(6) . .
F2 B1 N1 110.1(6) . .
F1 B1 N2 110.8(6) . .
F2 B1 N2 109.6(6) . .
N1 B1 N2 106.5(5) . .
C12 N1 C8 107.8(5) . .
C12 N1 B1 125.9(6) . .
C8 N1 B1 126.1(6) . .
C2 N2 C6 108.6(5) . .
C2 N2 B1 126.4(5) . .
C6 N2 B1 124.9(5) . .
C2 C1 H1A 109.5 . .
C2 C1 H1B 109.5 . .
H1A C1 H1B 109.5 . .
C2 C1 H1C 109.5 . .
H1A C1 H1C 109.5 . .
H1B C1 H1C 109.5 . .
N2 C2 C3 108.4(6) . .
N2 C2 C1 122.8(7) . .
C3 C2 C1 128.8(7) . .
C4 C3 C2 109.1(7) . .
C4 C3 H3A 125.5 . .
C2 C3 H3A 125.5 . .
C3 C4 C6 106.2(6) . .
C3 C4 C5 124.0(7) . .
C6 C4 C5 129.7(7) . .
C4 C5 H5A 109.5 . .
C4 C5 H5B 109.5 . .
H5A C5 H5B 109.5 . .
C4 C5 H5C 109.5 . .
H5A C5 H5C 109.5 . .
H5B C5 H5C 109.5 . .
C7 C6 N2 120.8(6) . .
C7 C6 C4 131.6(6) . .
N2 C6 C4 107.7(5) . .
C6 C7 C8 121.4(5) . .
C6 C7 C14 119.0(6) . .
C8 C7 C14 119.5(5) . .
C7 C8 N1 119.3(5) . .
C7 C8 C9 133.0(6) . .
N1 C8 C9 107.7(6) . .
C11 C9 C8 105.7(6) . .
C11 C9 C10 125.5(7) . .
C8 C9 C10 128.8(7) . .
C9 C10 H10A 109.5 . .
C9 C10 H10B 109.5 . .
H10A C10 H10B 109.5 . .
C9 C10 H10C 109.5 . .
H10A C10 H10C 109.5 . .
H10B C10 H10C 109.5 . .
C9 C11 C12 109.9(7) . .
C9 C11 H11A 125.0 . .
C12 C11 H11A 125.0 . .
N1 C12 C11 108.8(6) . .
N1 C12 C13 122.9(7) . .
C11 C12 C13 128.3(8) . .
C12 C13 H13A 109.5 . .
C12 C13 H13B 109.5 . .
H13A C13 H13B 109.5 . .
C12 C13 H13C 109.5 . .
H13A C13 H13C 109.5 . .
H13B C13 H13C 109.5 . .
C18 C14 C15 117.7(5) . .
C18 C14 C7 119.0(5) . .
C15 C14 C7 123.3(5) . .
C16 C15 C14 121.6(6) . .
C16 C15 H15A 119.2 . .
C14 C15 H15A 119.2 . .
C15 C16 C17 121.9(6) . .
C15 C16 H16A 119.0 . .
C17 C16 H16A 119.0 . .
C19 C17 C16 116.1(6) . .
C19 C17 C20 121.3(6) . .
C16 C17 C20 122.5(6) . .
C14 C18 C19 120.8(6) . .
C14 C18 H18A 119.6 . .
C19 C18 H18A 119.6 . .
C18 C19 C17 121.8(6) . .
C18 C19 H19A 119.1 . .
C17 C19 H19A 119.1 . .
C21 C20 C17 178.6(8) . .
C20 C21 Pt1 178.1(6) . .
C23 C22 P1 111.7(8) . .
C23 C22 H22A 109.3 . .
P1 C22 H22A 109.3 . .
C23 C22 H22B 109.3 . .
P1 C22 H22B 109.3 . .
H22A C22 H22B 107.9 . .
C22 C23 C24 105.0(11) . .
C22 C23 H23A 110.7 . .
C24 C23 H23A 110.7 . .
C22 C23 H23B 110.7 . .
C24 C23 H23B 110.7 . .
H23A C23 H23B 108.8 . .
C25 C24 C23 99.0(12) . .
C25 C24 H24A 112.0 . .
C23 C24 H24A 112.0 . .
C25 C24 H24B 112.0 . .
C23 C24 H24B 112.0 . .
H24A C24 H24B 109.6 . .
C24 C25 H25A 109.5 . .
C24 C25 H25B 109.5 . .
H25A C25 H25B 109.5 . .
C24 C25 H25C 109.5 . .
H25A C25 H25C 109.5 . .
H25B C25 H25C 109.5 . .
C27 C26 P1 111.9(8) . .
C27 C26 H26A 109.2 . .
P1 C26 H26A 109.2 . .
C27 C26 H26B 109.2 . .
P1 C26 H26B 109.2 . .
H26A C26 H26B 107.9 . .
C26 C27 C28 113.0(11) . .
C26 C27 H27A 109.0 . .
C28 C27 H27A 109.0 . .
C26 C27 H27B 109.0 . .
C28 C27 H27B 109.0 . .
H27A C27 H27B 107.8 . .
C29 C28 C27 115.4(12) . .
C29 C28 H28A 108.4 . .
C27 C28 H28A 108.4 . .
C29 C28 H28B 108.4 . .
C27 C28 H28B 108.4 . .
H28A C28 H28B 107.5 . .
C28 C29 H29A 109.5 . .
C28 C29 H29B 109.5 . .
H29A C29 H29B 109.5 . .
C28 C29 H29C 109.5 . .
H29A C29 H29C 109.5 . .
H29B C29 H29C 109.5 . .
C31 C30 P1 108.6(8) . .
C31 C30 H30A 110.0 . .
P1 C30 H30A 110.0 . .
C31 C30 H30B 110.0 . .
P1 C30 H30B 110.0 . .
H30A C30 H30B 108.4 . .
C30 C31 C32 110.7(10) . .
C30 C31 H31A 109.5 . .
C32 C31 H31A 109.5 . .
C30 C31 H31B 109.5 . .
C32 C31 H31B 109.5 . .
H31A C31 H31B 108.1 . .
C33 C32 C31 115.4(12) . .
C33 C32 H32A 108.4 . .
C31 C32 H32A 108.4 . .
C33 C32 H32B 108.4 . .
C31 C32 H32B 108.4 . .
H32A C32 H32B 107.5 . .
C32 C33 H33A 109.5 . .
C32 C33 H33B 109.5 . .
H33A C33 H33B 109.5 . .
C32 C33 H33C 109.5 . .
H33A C33 H33C 109.5 . .
H33B C33 H33C 109.5 . .
C35 C34 P2 116.1(13) . .
C35 C34 H34A 108.3 . .
P2 C34 H34A 108.3 . .
C35 C34 H34B 108.3 . .
P2 C34 H34B 108.3 . .
H34A C34 H34B 107.4 . .
C34 C35 C36 104.9(14) . .
C34 C35 H35A 110.8 . .
C36 C35 H35A 110.8 . .
C34 C35 H35B 110.8 . .
C36 C35 H35B 110.8 . .
H35A C35 H35B 108.8 . .
C37 C36 C35 102.1(17) . .
C37 C36 H36A 111.3 . .
C35 C36 H36A 111.3 . .
C37 C36 H36B 111.3 . .
C35 C36 H36B 111.3 . .
H36A C36 H36B 109.2 . .
C36 C37 H37A 109.5 . .
C36 C37 H37B 109.5 . .
H37A C37 H37B 109.5 . .
C36 C37 H37C 109.5 . .
H37A C37 H37C 109.5 . .
H37B C37 H37C 109.5 . .
C39 C38 P2 120.4(14) . .
C39 C38 H38A 107.2 . .
P2 C38 H38A 107.2 . .
C39 C38 H38B 107.2 . .
P2 C38 H38B 107.2 . .
H38A C38 H38B 106.9 . .
C38 C39 C40 106.1(12) . .
C38 C39 H39A 110.5 . .
C40 C39 H39A 110.5 . .
C38 C39 H39B 110.5 . .
C40 C39 H39B 110.5 . .
H39A C39 H39B 108.7 . .
C41 C40 C39 102.5(15) . .
C41 C40 H40A 111.3 . .
C39 C40 H40A 111.3 . .
C41 C40 H40B 111.3 . .
C39 C40 H40B 111.3 . .
H40A C40 H40B 109.2 . .
C40 C41 H41A 109.5 . .
C40 C41 H41B 109.5 . .
H41A C41 H41B 109.5 . .
C40 C41 H41C 109.5 . .
H41A C41 H41C 109.5 . .
H41B C41 H41C 109.5 . .
C43 C42 P2 113.3(14) . .
C43 C42 H42A 108.9 . .
P2 C42 H42A 108.9 . .
C43 C42 H42B 108.9 . .
P2 C42 H42B 108.9 . .
H42A C42 H42B 107.7 . .
C42 C43 C44 117.5(17) . .
C42 C43 H43A 107.9 . .
C44 C43 H43A 107.9 . .
C42 C43 H43B 107.9 . .
C44 C43 H43B 107.9 . .
H43A C43 H43B 107.2 . .
C45 C44 C43 114.1(17) . .
C45 C44 H44A 108.7 . .
C43 C44 H44A 108.7 . .
C45 C44 H44B 108.7 . .
C43 C44 H44B 108.7 . .
H44A C44 H44B 107.6 . .
C44 C45 H45A 109.5 . .
C44 C45 H45B 109.5 . .
H45A C45 H45B 109.5 . .
C44 C45 H45C 109.5 . .
H45A C45 H45C 109.5 . .
H45B C45 H45C 109.5 . .
C23B C22B P1 107.7(18) . .
C23B C22B H22C 110.2 . .
P1 C22B H22C 110.2 . .
C23B C22B H22D 110.2 . .
P1 C22B H22D 110.2 . .
H22C C22B H22D 108.5 . .
C22B C23B C24B 93.2(19) . .
C22B C23B H23C 113.1 . .
C24B C23B H23C 113.1 . .
C22B C23B H23D 113.1 . .
C24B C23B H23D 113.1 . .
H23C C23B H23D 110.5 . .
C25B C24B C23B 123(3) . .
C25B C24B H24C 106.5 . .
C23B C24B H24C 106.5 . .
C25B C24B H24D 106.5 . .
C23B C24B H24D 106.5 . .
H24C C24B H24D 106.5 . .
C24B C25B H25D 109.5 . .
C24B C25B H25E 109.5 . .
H25D C25B H25E 109.5 . .
C24B C25B H25F 109.5 . .
H25D C25B H25F 109.5 . .
H25E C25B H25F 109.5 . .
C27B C26B P1 127(2) . .
C27B C26B H26C 105.5 . .
P1 C26B H26C 105.5 . .
C27B C26B H26D 105.5 . .
P1 C26B H26D 105.5 . .
H26C C26B H26D 106.0 . .
C26B C27B C28B 119(2) . .
C26B C27B H27C 107.5 . .
C28B C27B H27C 107.5 . .
C26B C27B H27D 107.5 . .
C28B C27B H27D 107.5 . .
H27C C27B H27D 107.0 . .
C29B C28B C27B 101(3) . .
C29B C28B H28C 111.6 . .
C27B C28B H28C 111.6 . .
C29B C28B H28D 111.6 . .
C27B C28B H28D 111.6 . .
H28C C28B H28D 109.4 . .
C28B C29B H29D 109.5 . .
C28B C29B H29E 109.5 . .
H29D C29B H29E 109.5 . .
C28B C29B H29F 109.5 . .
H29D C29B H29F 109.5 . .
H29E C29B H29F 109.5 . .
C31B C30B P1 120.0(19) . .
C31B C30B H30C 107.3 . .
P1 C30B H30C 107.3 . .
C31B C30B H30D 107.3 . .
P1 C30B H30D 107.3 . .
H30C C30B H30D 106.9 . .
C30B C31B C32B 112(2) . .
C30B C31B H31C 109.2 . .
C32B C31B H31C 109.2 . .
C30B C31B H31D 109.2 . .
C32B C31B H31D 109.2 . .
H31C C31B H31D 107.9 . .
C33B C32B C31B 87(3) . .
C33B C32B H32C 114.1 . .
C31B C32B H32C 114.1 . .
C33B C32B H32D 114.1 . .
C31B C32B H32D 114.1 . .
H32C C32B H32D 111.3 . .
C32B C33B H33D 109.5 . .
C32B C33B H33E 109.5 . .
H33D C33B H33E 109.5 . .
C32B C33B H33F 109.5 . .
H33D C33B H33F 109.5 . .
H33E C33B H33F 109.5 . .
C35B C34B P2 109(2) . .
C35B C34B H34C 109.9 . .
P2 C34B H34C 109.9 . .
C35B C34B H34D 109.9 . .
P2 C34B H34D 109.9 . .
H34C C34B H34D 108.3 . .
C34B C35B C36B 115(3) . .
C34B C35B H35C 108.4 . .
C36B C35B H35C 108.4 . .
C34B C35B H35D 108.4 . .
C36B C35B H35D 108.4 . .
H35C C35B H35D 107.5 . .
C35B C36B C37B 113(4) . .
C35B C36B H36C 109.0 . .
C37B C36B H36C 109.0 . .
C35B C36B H36D 109.0 . .
C37B C36B H36D 109.0 . .
H36C C36B H36D 107.8 . .
C36B C37B H37D 109.5 . .
C36B C37B H37E 109.5 . .
H37D C37B H37E 109.5 . .
C36B C37B H37F 109.5 . .
H37D C37B H37F 109.5 . .
H37E C37B H37F 109.5 . .
C39B C38B P2 111(2) . .
C39B C38B H38C 109.4 . .
P2 C38B H38C 109.4 . .
C39B C38B H38D 109.4 . .
P2 C38B H38D 109.4 . .
H38C C38B H38D 108.0 . .
C38B C39B C40B 115(3) . .
C38B C39B H39C 108.6 . .
C40B C39B H39C 108.6 . .
C38B C39B H39D 108.6 . .
C40B C39B H39D 108.6 . .
H39C C39B H39D 107.6 . .
C41B C40B C39B 108(3) . .
C41B C40B H40C 110.2 . .
C39B C40B H40C 110.2 . .
C41B C40B H40D 110.2 . .
C39B C40B H40D 110.2 . .
H40C C40B H40D 108.5 . .
C40B C41B H41D 109.5 . .
C40B C41B H41E 109.5 . .
H41D C41B H41E 109.5 . .
C40B C41B H41F 109.5 . .
H41D C41B H41F 109.5 . .
H41E C41B H41F 109.5 . .
C43B C42B P2 116(3) . .
C43B C42B H42C 108.2 . .
P2 C42B H42C 108.2 . .
C43B C42B H42D 108.2 . .
P2 C42B H42D 108.2 . .
H42C C42B H42D 107.4 . .
C42B C43B C44B 105(3) . .
C42B C43B H43C 110.8 . .
C44B C43B H43C 110.8 . .
C42B C43B H43D 110.8 . .
C44B C43B H43D 110.8 . .
H43C C43B H43D 108.9 . .
C43B C44B C45B 96(3) . .
C43B C44B H44C 112.5 . .
C45B C44B H44C 112.5 . .
C43B C44B H44D 112.5 . .
C45B C44B H44D 112.5 . .
H44C C44B H44D 110.0 . .
C44B C45B H45D 109.5 . .
C44B C45B H45E 109.5 . .
H45D C45B H45E 109.5 . .
C44B C45B H45F 109.5 . .
H45D C45B H45F 109.5 . .
H45E C45B H45F 109.5 . .

loop_
_geom_bond_atom_site_label_1
_geom_bond_atom_site_label_2
_geom_bond_distance
_geom_bond_site_symmetry_2
Pt1 C21 1.964(7) .
Pt1 P2 2.294(2) .
Pt1 P1 2.318(3) .
Pt1 Cl1 2.358(2) .
P1 C26 1.825(10) .
P1 C30 1.832(10) .
P1 C22B 1.846(14) .
P1 C22 1.847(10) .
P1 C30B 1.851(14) .
P1 C26B 1.855(14) .
P2 C42B 1.827(14) .
P2 C42 1.828(11) .
P2 C34 1.835(11) .
P2 C38B 1.839(14) .
P2 C34B 1.840(14) .
P2 C38 1.841(11) .
F1 B1 1.378(8) .
F2 B1 1.388(8) .
B1 N1 1.543(9) .
B1 N2 1.545(9) .
N1 C12 1.335(8) .
N1 C8 1.408(7) .
N2 C2 1.350(8) .
N2 C6 1.402(7) .
C1 C2 1.498(9) .
C1 H1A 0.9800 .
C1 H1B 0.9800 .
C1 H1C 0.9800 .
C2 C3 1.391(10) .
C3 C4 1.383(10) .
C3 H3A 0.9500 .
C4 C6 1.411(9) .
C4 C5 1.496(10) .
C5 H5A 0.9800 .
C5 H5B 0.9800 .
C5 H5C 0.9800 .
C6 C7 1.396(8) .
C7 C8 1.398(8) .
C7 C14 1.494(8) .
C8 C9 1.410(9) .
C9 C11 1.362(9) .
C9 C10 1.520(9) .
C10 H10A 0.9800 .
C10 H10B 0.9800 .
C10 H10C 0.9800 .
C11 C12 1.380(10) .
C11 H11A 0.9500 .
C12 C13 1.489(9) .
C13 H13A 0.9800 .
C13 H13B 0.9800 .
C13 H13C 0.9800 .
C14 C18 1.373(8) .
C14 C15 1.373(8) .
C15 C16 1.352(8) .
C15 H15A 0.9500 .
C16 C17 1.392(8) .
C16 H16A 0.9500 .
C17 C19 1.381(8) .
C17 C20 1.419(9) .
C18 C19 1.377(8) .
C18 H18A 0.9500 .
C19 H19A 0.9500 .
C20 C21 1.184(8) .
C22 C23 1.523(8) .
C22 H22A 0.9900 .
C22 H22B 0.9900 .
C23 C24 1.534(8) .
C23 H23A 0.9900 .
C23 H23B 0.9900 .
C24 C25 1.509(8) .
C24 H24A 0.9900 .
C24 H24B 0.9900 .
C25 H25A 0.9800 .
C25 H25B 0.9800 .
C25 H25C 0.9800 .
C26 C27 1.519(7) .
C26 H26A 0.9900 .
C26 H26B 0.9900 .
C27 C28 1.536(7) .
C27 H27A 0.9900 .
C27 H27B 0.9900 .
C28 C29 1.524(8) .
C28 H28A 0.9900 .
C28 H28B 0.9900 .
C29 H29A 0.9800 .
C29 H29B 0.9800 .
C29 H29C 0.9800 .
C30 C31 1.531(7) .
C30 H30A 0.9900 .
C30 H30B 0.9900 .
C31 C32 1.531(7) .
C31 H31A 0.9900 .
C31 H31B 0.9900 .
C32 C33 1.513(8) .
C32 H32A 0.9900 .
C32 H32B 0.9900 .
C33 H33A 0.9800 .
C33 H33B 0.9800 .
C33 H33C 0.9800 .
C34 C35 1.522(8) .
C34 H34A 0.9900 .
C34 H34B 0.9900 .
C35 C36 1.530(8) .
C35 H35A 0.9900 .
C35 H35B 0.9900 .
C36 C37 1.517(8) .
C36 H36A 0.9900 .
C36 H36B 0.9900 .
C37 H37A 0.9800 .
C37 H37B 0.9800 .
C37 H37C 0.9800 .
C38 C39 1.520(8) .
C38 H38A 0.9900 .
C38 H38B 0.9900 .
C39 C40 1.530(8) .
C39 H39A 0.9900 .
C39 H39B 0.9900 .
C40 C41 1.522(8) .
C40 H40A 0.9900 .
C40 H40B 0.9900 .
C41 H41A 0.9800 .
C41 H41B 0.9800 .
C41 H41C 0.9800 .
C42 C43 1.517(8) .
C42 H42A 0.9900 .
C42 H42B 0.9900 .
C43 C44 1.529(8) .
C43 H43A 0.9900 .
C43 H43B 0.9900 .
C44 C45 1.513(8) .
C44 H44A 0.9900 .
C44 H44B 0.9900 .
C45 H45A 0.9800 .
C45 H45B 0.9800 .
C45 H45C 0.9800 .
C22B C23B 1.519(8) .
C22B H22C 0.9900 .
C22B H22D 0.9900 .
C23B C24B 1.526(8) .
C23B H23C 0.9900 .
C23B H23D 0.9900 .
C24B C25B 1.518(8) .
C24B H24C 0.9900 .
C24B H24D 0.9900 .
C25B H25D 0.9800 .
C25B H25E 0.9800 .
C25B H25F 0.9800 .
C26B C27B 1.519(8) .
C26B H26C 0.9900 .
C26B H26D 0.9900 .
C27B C28B 1.524(8) .
C27B H27C 0.9900 .
C27B H27D 0.9900 .
C28B C29B 1.519(8) .
C28B H28C 0.9900 .
C28B H28D 0.9900 .
C29B H29D 0.9800 .
C29B H29E 0.9800 .
C29B H29F 0.9800 .
C30B C31B 1.522(8) .
C30B H30C 0.9900 .
C30B H30D 0.9900 .
C31B C32B 1.525(8) .
C31B H31C 0.9900 .
C31B H31D 0.9900 .
C32B C33B 1.521(8) .
C32B H32C 0.9900 .
C32B H32D 0.9900 .
C33B H33D 0.9800 .
C33B H33E 0.9800 .
C33B H33F 0.9800 .
C34B C35B 1.524(8) .
C34B H34C 0.9900 .
C34B H34D 0.9900 .
C35B C36B 1.526(8) .
C35B H35C 0.9900 .
C35B H35D 0.9900 .
C36B C37B 1.530(8) .
C36B H36C 0.9900 .
C36B H36D 0.9900 .
C37B H37D 0.9800 .
C37B H37E 0.9800 .
C37B H37F 0.9800 .
C38B C39B 1.522(8) .
C38B H38C 0.9900 .
C38B H38D 0.9900 .
C39B C40B 1.525(8) .
C39B H39C 0.9900 .
C39B H39D 0.9900 .
C40B C41B 1.522(8) .
C40B H40C 0.9900 .
C40B H40D 0.9900 .
C41B H41D 0.9800 .
C41B H41E 0.9800 .
C41B H41F 0.9800 .
C42B C43B 1.518(8) .
C42B H42C 0.9900 .
C42B H42D 0.9900 .
C43B C44B 1.524(8) .
C43B H43C 0.9900 .
C43B H43D 0.9900 .
C44B C45B 1.526(8) .
C44B H44C 0.9900 .
C44B H44D 0.9900 .
C45B H45D 0.9800 .
C45B H45E 0.9800 .
C45B H45F 0.9800 .
